data_4124504
loop_
_publ_author_name
'Lee, Y.'
'Vogt, T.'
'Hriljac, J.A.'
'Parise, J.B.'
'Artioli, G.'

_publ_section_title
;
 Pressure-induced volume expansion of zeolites in the natrolite family
;
_journal_name_full 'Journal of the American Chemical Society'
_journal_page_first 5466
_journal_page_last 5475
_journal_volume 124
_journal_year 2002
_chemical_formula_sum 'Al16 H64 Na16 O112 Si24'
_chemical_name_systematic 'Na16 (Al16 Si24 O80) (H2 O)32'
_space_group_IT_number 43
_symmetry_space_group_name_Hall 'F 2 -2d'
_symmetry_space_group_name_H-M 'F d d 2'
_cell_angle_alpha 90
_cell_angle_beta 90
_cell_angle_gamma 90
_cell_formula_units_Z 1
_cell_length_a 18.39
_cell_length_b 18.829
_cell_length_c 6.547
_cell_volume 2266.999
_citation_journal_id_ASTM JACSAT
_cod_data_source_file Lee_JACSAT_2002_334.cif
_cod_data_source_block H64Al16Na16O112Si24
_cod_original_formula_sum 'H64 Al16 Na16 O112 Si24'
_cod_database_code 4124504

loop_
_symmetry_equiv_pos_as_xyz
x,y,z
-x,-y,z
-x+1/4,y+1/4,z+1/4
x+3/4,-y+3/4,z+1/4
x,y+1/2,z+1/2
-x,-y+1/2,z+1/2
-x+1/4,y+3/4,z+3/4
x+3/4,-y+5/4,z+3/4
x+1/2,y,z+1/2
-x+1/2,-y,z+1/2
-x+3/4,y+1/4,z+3/4
x+5/4,-y+3/4,z+3/4
x+1/2,y+1/2,z
-x+1/2,-y+1/2,z
-x+3/4,y+3/4,z+1/4
x+5/4,-y+5/4,z+1/4

loop_
_atom_site_label
_atom_site_type_symbol
_atom_site_fract_x
_atom_site_fract_y
_atom_site_fract_z
_atom_site_occupancy
_atom_site_U_iso_or_equiv
Al1 Al+3 0.04 0.0929 0.6099 1 0.0
O4 O-2 0.2011 0.1596 0.765 1 0.0
O6 O-2 0.055 0.181 0.12 1 0.0
O2 O-2 0.0711 0.1807 0.6079 1 0.0
O7 O-2 0.184 0.071 0.11 1 0.0
Na1 Na+1 0.224 0.028 0.629 1 0.0
O5 O-2 0.1898 0.2111 0.3917 1 0.0
O1 O-2 0.04 0.0588 0.8586 1 0.0
Si1 Si+4 0 0 0 1 0.0
O3 O-2 0.0968 0.0408 0.4565 1 0.0
Si2 Si+4 0.1536 0.2106 0.6172 1 0.0
